data_2224568
loop_
_publ_author_name
'Khan, F. Nawaz'
'Mohana Roopan, S'
'Hathwar, Venkatesha R.'
'Ng, Seik Weng'

_publ_section_title
;
 2-Chloro-3-hydroxymethyl-7,8-dimethylquinoline
;
_journal_coeditor_code BT5139
_journal_issue 1
_journal_name_full 'Acta Crystallographica Section E'
_journal_page_first o200
_journal_paper_doi 10.1107/S160053680905404X
_journal_volume 66
_journal_year 2010
_chemical_formula_iupac 'C12 H12 Cl N O'
_chemical_formula_moiety 'C12 H12 Cl N O'
_chemical_formula_sum 'C12 H12 Cl N O'
_chemical_formula_weight 221.68
_chemical_name_systematic
;
2-Chloro-3-hydroxymethyl-7,8-dimethylquinoline
;
_space_group_IT_number 14
_symmetry_cell_setting monoclinic
_symmetry_space_group_name_Hall '-P 2ybc'
_symmetry_space_group_name_H-M 'P 1 21/c 1'
_atom_sites_solution_hydrogens geom
_atom_sites_solution_primary direct
_atom_sites_solution_secondary difmap
_audit_creation_method SHELXL-97
_cell_angle_alpha 90.00
_cell_angle_beta 113.297(7)
_cell_angle_gamma 90.00
_cell_formula_units_Z 4
_cell_length_a 17.4492(12)
_cell_length_b 4.6271(2)
_cell_length_c 14.3773(7)
_cell_measurement_reflns_used 963
_cell_measurement_temperature 293(2)
_cell_measurement_theta_max 25.0
_cell_measurement_theta_min 3.1
_cell_volume 1066.17(12)
_computing_cell_refinement 'SAINT (Bruker, 2004)'
_computing_data_collection 'SMART (Bruker, 2004)'
_computing_data_reduction 'SAINT (Bruker, 2004)'
_computing_molecular_graphics 'X-SEED (Barbour, 2001)'
_computing_publication_material 'publCIF (Westrip, 2010)'
_computing_structure_refinement 'SHELXL97 (Sheldrick, 2008)'
_computing_structure_solution 'SHELXS97 (Sheldrick, 2008)'
_diffrn_ambient_temperature 293(2)
_diffrn_measured_fraction_theta_full 0.998
_diffrn_measured_fraction_theta_max 0.998
_diffrn_measurement_device_type 'Bruker SMART area-detector diffractometer'
_diffrn_measurement_method '\f and \w scans'
_diffrn_radiation_monochromator graphite
_diffrn_radiation_source 'fine-focus sealed tube'
_diffrn_radiation_type MoK\a
_diffrn_radiation_wavelength 0.71073
_diffrn_reflns_av_R_equivalents 0.0327
_diffrn_reflns_av_sigmaI/netI 0.0239
_diffrn_reflns_limit_h_max 20
_diffrn_reflns_limit_h_min -20
_diffrn_reflns_limit_k_max 5
_diffrn_reflns_limit_k_min -5
_diffrn_reflns_limit_l_max 17
_diffrn_reflns_limit_l_min -17
_diffrn_reflns_number 10456
_diffrn_reflns_theta_full 25.00
_diffrn_reflns_theta_max 25.00
_diffrn_reflns_theta_min 3.09
_diffrn_standards_decay_% 0
_diffrn_standards_interval_count 0
_diffrn_standards_interval_time 0
_diffrn_standards_number 0
_exptl_absorpt_coefficient_mu 0.328
_exptl_absorpt_correction_T_max 0.9806
_exptl_absorpt_correction_T_min 0.8853
_exptl_absorpt_correction_type multi-scan
_exptl_absorpt_process_details '(SADABS; Sheldrick, 1996)'
_exptl_crystal_colour Colorless
_exptl_crystal_density_diffrn 1.381
_exptl_crystal_density_method 'not measured'
_exptl_crystal_description Plate
_exptl_crystal_F_000 464
_exptl_crystal_size_max 0.38
_exptl_crystal_size_mid 0.15
_exptl_crystal_size_min 0.06
_refine_diff_density_max 0.159
_refine_diff_density_min -0.216
_refine_ls_extinction_method none
_refine_ls_goodness_of_fit_ref 1.048
_refine_ls_hydrogen_treatment constr
_refine_ls_matrix_type full
_refine_ls_number_parameters 139
_refine_ls_number_reflns 1884
_refine_ls_number_restraints 0
_refine_ls_restrained_S_all 1.048
_refine_ls_R_factor_all 0.0451
_refine_ls_R_factor_gt 0.0331
_refine_ls_shift/su_max 0.001
_refine_ls_shift/su_mean 0.000
_refine_ls_structure_factor_coef Fsqd
_refine_ls_weighting_details 'calc w=1/[\s^2^(Fo^2^)+(0.0496P)^2^+0.1434P] where P=(Fo^2^+2Fc^2^)/3'
_refine_ls_weighting_scheme calc
_refine_ls_wR_factor_gt 0.0890
_refine_ls_wR_factor_ref 0.0935
_reflns_number_gt 1488
_reflns_number_total 1884
_reflns_threshold_expression I>2\s(I)
_cod_data_source_file bt5139.cif
_cod_data_source_block I
_cod_depositor_comments
;
The following automatic conversions were performed:
'_symmetry_cell_setting' value 'Monoclinic' changed to 'monoclinic'
according to '/home/saulius/struct/CIF-dictionaries/cif_core.dic'
dictionary named 'cif_core.dic' version 2.4.1 from
2010-06-29.

'_exptl_absorpt_correction_type' value 'Multi-scan' changed
to 'multi-scan' according to
'/home/saulius/struct/CIF-dictionaries/cif_core.dic' dictionary named
'cif_core.dic' version 2.4.1 from 2010-06-29.

Automatic conversion script
Id: cif_fix_enum 1527 2010-12-29 10:47:43Z saulius 

The following automatic conversions were performed:

'_symmetry_cell_setting' value 'Monoclinic' changed to 'monoclinic'
according to /home/saulius/struct/CIF-dictionaries/cif_core.dic
dictionary named 'cif_core.dic' version 2.4.1 from
2010-06-29.

'_exptl_absorpt_correction_type' value 'Multi-scan'
changed to 'multi-scan' according to
/home/saulius/struct/CIF-dictionaries/cif_core.dic dictionary named
'cif_core.dic' version 2.4.1 from 2010-06-29.

Automatic conversion script
Id: cif_fix_values 1715 2011-07-08 13:25:40Z adriana 
;
_cod_original_cell_volume 1066.17(10)
_cod_original_sg_symbol_H-M 'P 21/c'
_cod_database_code 2224568
_cod_database_fobs_code 2224568

loop_
_symmetry_equiv_pos_as_xyz
'x, y, z'
'-x, y+1/2, -z+1/2'
'-x, -y, -z'
'x, -y-1/2, z-1/2'

loop_
_atom_site_type_symbol
_atom_site_label
_atom_site_fract_x
_atom_site_fract_y
_atom_site_fract_z
_atom_site_U_iso_or_equiv
_atom_site_adp_type
_atom_site_calc_flag
_atom_site_refinement_flags
_atom_site_occupancy
_atom_site_disorder_assembly
_atom_site_disorder_group
Cl Cl1 0.37792(3) 0.62190(11) 0.12385(3) 0.0547(2) Uani d . 1 . .
O O1 0.46228(9) 0.7503(3) 0.45560(9) 0.0578(4) Uani d . 1 . .
H H1A 0.4892 0.8991 0.4763 0.087 Uiso calc PR 0.50 . .
H H1B 0.4914 0.6102 0.4824 0.087 Uiso calc PR 0.50 . .
N N1 0.27105(9) 0.2833(3) 0.15172(10) 0.0365(3) Uani d . 1 . .
C C1 0.33144(11) 0.4587(4) 0.19891(12) 0.0361(4) Uani d . 1 . .
C C2 0.36337(11) 0.5327(3) 0.30325(12) 0.0365(4) Uani d . 1 . .
C C3 0.32309(11) 0.4071(3) 0.35710(12) 0.0381(4) Uani d . 1 . .
H H3 0.3403 0.4493 0.4256 0.046 Uiso calc R 1 . .
C C4 0.25620(10) 0.2154(4) 0.31127(12) 0.0349(4) Uani d . 1 . .
C C5 0.21258(12) 0.0807(4) 0.36385(13) 0.0427(5) Uani d . 1 . .
H H5 0.2273 0.1186 0.4323 0.051 Uiso calc R 1 . .
C C6 0.14924(12) -0.1037(4) 0.31451(13) 0.0440(5) Uani d . 1 . .
H H6 0.1210 -0.1899 0.3502 0.053 Uiso calc R 1 . .
C C7 0.12436(11) -0.1703(4) 0.21072(13) 0.0398(4) Uani d . 1 . .
C C8 0.16551(11) -0.0432(4) 0.15657(12) 0.0370(4) Uani d . 1 . .
C C9 0.23169(10) 0.1536(3) 0.20687(12) 0.0333(4) Uani d . 1 . .
C C10 0.43655(11) 0.7321(4) 0.34903(13) 0.0454(5) Uani d . 1 . .
H H10A 0.4825 0.6623 0.3334 0.054 Uiso calc R 1 . .
H H10B 0.4215 0.9231 0.3196 0.054 Uiso calc R 1 . .
C C11 0.05264(12) -0.3765(4) 0.16298(16) 0.0558(5) Uani d . 1 . .
H H11A 0.0510 -0.4393 0.0986 0.084 Uiso calc PR 0.50 . .
H H11B 0.0013 -0.2809 0.1535 0.084 Uiso calc PR 0.50 . .
H H11C 0.0599 -0.5409 0.2064 0.084 Uiso calc PR 0.50 . .
H H11D 0.0238 -0.4015 0.2071 0.084 Uiso calc PR 0.50 . .
H H11E 0.0735 -0.5598 0.1521 0.084 Uiso calc PR 0.50 . .
H H11F 0.0149 -0.2998 0.0993 0.084 Uiso calc PR 0.50 . .
C C12 0.14234(13) -0.1070(4) 0.04636(13) 0.0516(5) Uani d . 1 . .
H H12A 0.1910 -0.1694 0.0363 0.077 Uiso calc PR 0.50 . .
H H12B 0.1203 0.0644 0.0073 0.077 Uiso calc PR 0.50 . .
H H12C 0.1009 -0.2568 0.0250 0.077 Uiso calc PR 0.50 . .
H H12D 0.0838 -0.0718 0.0095 0.077 Uiso calc PR 0.50 . .
H H12E 0.1545 -0.3056 0.0384 0.077 Uiso calc PR 0.50 . .
H H12F 0.1739 0.0156 0.0207 0.077 Uiso calc PR 0.50 . .

loop_
_atom_site_aniso_label
_atom_site_aniso_U_11
_atom_site_aniso_U_22
_atom_site_aniso_U_33
_atom_site_aniso_U_12
_atom_site_aniso_U_13
_atom_site_aniso_U_23
Cl1 0.0522(3) 0.0662(4) 0.0492(3) -0.0064(2) 0.0237(2) 0.0071(2)
O1 0.0632(9) 0.0508(8) 0.0438(7) -0.0109(7) 0.0045(6) -0.0114(6)
N1 0.0374(9) 0.0395(8) 0.0307(7) 0.0031(7) 0.0116(6) 0.0004(6)
C1 0.0360(10) 0.0362(10) 0.0357(9) 0.0056(8) 0.0138(8) 0.0032(7)
C2 0.0369(10) 0.0313(9) 0.0366(9) 0.0060(8) 0.0094(8) -0.0016(7)
C3 0.0420(11) 0.0384(10) 0.0283(8) 0.0051(8) 0.0078(7) -0.0053(7)
C4 0.0375(10) 0.0344(9) 0.0308(8) 0.0068(8) 0.0113(7) -0.0004(7)
C5 0.0478(11) 0.0506(12) 0.0310(9) 0.0050(9) 0.0169(8) 0.0009(8)
C6 0.0431(11) 0.0482(11) 0.0438(10) 0.0061(9) 0.0203(8) 0.0099(8)
C7 0.0345(10) 0.0368(10) 0.0439(10) 0.0062(8) 0.0110(8) 0.0054(8)
C8 0.0370(10) 0.0361(10) 0.0320(9) 0.0055(8) 0.0075(7) 0.0004(7)
C9 0.0351(10) 0.0335(9) 0.0293(8) 0.0060(8) 0.0105(7) 0.0007(7)
C10 0.0448(12) 0.0382(10) 0.0463(10) -0.0017(9) 0.0107(8) -0.0033(8)
C11 0.0454(12) 0.0536(13) 0.0631(13) -0.0041(10) 0.0157(10) 0.0039(10)
C12 0.0547(13) 0.0576(13) 0.0342(9) -0.0056(10) 0.0087(9) -0.0064(8)

loop_
_atom_type_symbol
_atom_type_description
_atom_type_scat_dispersion_real
_atom_type_scat_dispersion_imag
_atom_type_scat_source
C C 0.0033 0.0016 'International Tables Vol C Tables 4.2.6.8 and 6.1.1.4'
H H 0.0000 0.0000 'International Tables Vol C Tables 4.2.6.8 and 6.1.1.4'
N N 0.0061 0.0033 'International Tables Vol C Tables 4.2.6.8 and 6.1.1.4'
O O 0.0106 0.0060 'International Tables Vol C Tables 4.2.6.8 and 6.1.1.4'
Cl Cl 0.1484 0.1585 'International Tables Vol C Tables 4.2.6.8 and 6.1.1.4'

loop_
_geom_angle_atom_site_label_1
_geom_angle_atom_site_label_2
_geom_angle_atom_site_label_3
_geom_angle_site_symmetry_1
_geom_angle_site_symmetry_3
_geom_angle
_geom_angle_publ_flag
C10 O1 H1A . . 109.5 ?
C10 O1 H1B . . 109.5 ?
C1 N1 C9 . . 117.49(14) ?
N1 C1 C2 . . 127.22(15) ?
N1 C1 Cl1 . . 115.28(12) ?
C2 C1 Cl1 . . 117.51(13) ?
C3 C2 C1 . . 114.95(16) ?
C3 C2 C10 . . 123.59(15) ?
C1 C2 C10 . . 121.46(15) ?
C2 C3 C4 . . 121.44(15) ?
C2 C3 H3 . . 119.3 ?
C4 C3 H3 . . 119.3 ?
C3 C4 C5 . . 123.44(15) ?
C3 C4 C9 . . 118.06(15) ?
C5 C4 C9 . . 118.49(16) ?
C6 C5 C4 . . 119.92(16) ?
C6 C5 H5 . . 120.0 ?
C4 C5 H5 . . 120.0 ?
C5 C6 C7 . . 122.47(16) ?
C5 C6 H6 . . 118.8 ?
C7 C6 H6 . . 118.8 ?
C8 C7 C6 . . 119.41(16) ?
C8 C7 C11 . . 122.41(16) ?
C6 C7 C11 . . 118.17(16) ?
C7 C8 C9 . . 118.95(15) ?
C7 C8 C12 . . 121.87(16) ?
C9 C8 C12 . . 119.19(15) ?
N1 C9 C4 . . 120.81(15) ?
N1 C9 C8 . . 118.43(14) ?
C4 C9 C8 . . 120.75(15) ?
O1 C10 C2 . . 111.18(14) ?
O1 C10 H10A . . 109.4 ?
C2 C10 H10A . . 109.4 ?
O1 C10 H10B . . 109.4 ?
C2 C10 H10B . . 109.4 ?
H10A C10 H10B . . 108.0 ?
C7 C11 H11A . . 109.5 ?
C7 C11 H11B . . 109.5 ?
H11A C11 H11B . . 109.5 ?
C7 C11 H11C . . 109.5 ?
H11A C11 H11C . . 109.5 ?
H11B C11 H11C . . 109.5 ?
C7 C11 H11D . . 109.5 ?
C7 C11 H11E . . 109.5 ?
H11D C11 H11E . . 109.5 ?
C7 C11 H11F . . 109.5 ?
H11D C11 H11F . . 109.5 ?
H11E C11 H11F . . 109.5 ?
C8 C12 H12A . . 109.5 ?
C8 C12 H12B . . 109.5 ?
H12A C12 H12B . . 109.5 ?
C8 C12 H12C . . 109.5 ?
H12A C12 H12C . . 109.5 ?
H12B C12 H12C . . 109.5 ?
C8 C12 H12D . . 109.5 ?
C8 C12 H12E . . 109.5 ?
H12D C12 H12E . . 109.5 ?
C8 C12 H12F . . 109.5 ?
H12D C12 H12F . . 109.5 ?
H12E C12 H12F . . 109.5 ?

loop_
_geom_bond_atom_site_label_1
_geom_bond_atom_site_label_2
_geom_bond_site_symmetry_2
_geom_bond_distance
_geom_bond_publ_flag
Cl1 C1 . 1.7563(17) ?
O1 C10 . 1.418(2) ?
O1 H1A . 0.8200 ?
O1 H1B . 0.8200 ?
N1 C1 . 1.290(2) ?
N1 C9 . 1.375(2) ?
C1 C2 . 1.420(2) ?
C2 C3 . 1.364(2) ?
C2 C10 . 1.500(2) ?
C3 C4 . 1.405(2) ?
C3 H3 . 0.9300 ?
C4 C5 . 1.412(2) ?
C4 C9 . 1.418(2) ?
C5 C6 . 1.354(3) ?
C5 H5 . 0.9300 ?
C6 C7 . 1.413(2) ?
C6 H6 . 0.9300 ?
C7 C8 . 1.382(2) ?
C7 C11 . 1.506(3) ?
C8 C9 . 1.423(2) ?
C8 C12 . 1.501(2) ?
C10 H10A . 0.9700 ?
C10 H10B . 0.9700 ?
C11 H11A . 0.9600 ?
C11 H11B . 0.9600 ?
C11 H11C . 0.9600 ?
C11 H11D . 0.9600 ?
C11 H11E . 0.9600 ?
C11 H11F . 0.9600 ?
C12 H12A . 0.9600 ?
C12 H12B . 0.9600 ?
C12 H12C . 0.9600 ?
C12 H12D . 0.9600 ?
C12 H12E . 0.9600 ?
C12 H12F . 0.9600 ?

loop_
_geom_hbond_atom_site_label_D
_geom_hbond_atom_site_label_H
_geom_hbond_atom_site_label_A
_geom_hbond_site_symmetry_A
_geom_hbond_distance_DH
_geom_hbond_distance_HA
_geom_hbond_distance_DA
_geom_hbond_angle_DHA
_geom_hbond_publ_flag
O1 H1a O1 3_676 0.82 1.91 2.715(3) 167 yes
O1 H1b O1 3_666 0.82 1.91 2.720(3) 168 yes
